data_4339125
loop_
_publ_author_name
'Cipot-Wechsler, Judy'
'Ali, Adeeb Al-Sheikh'
'Chapman, Erin E.'
'Cameron, T. Stanley'
'Thompson, Alison'

_publ_section_title
;
 Synthesis and reactivity of a dipyrrinatolithium complex.
;
_journal_issue 26
_journal_name_full 'Inorganic chemistry'
_journal_page_first 10947
_journal_page_last 10949
_journal_paper_doi 10.1021/ic701369h
_journal_volume 46
_journal_year 2007
_chemical_absolute_configuration 'CHOOSE rm ad rmad syn or unk'
_chemical_formula_moiety 'C51 H69 Cl3 N6 Zn3 '
_chemical_formula_sum 'C51 H69 Cl3 N6 Zn3'
_chemical_formula_weight 1068.65
_space_group_IT_number 161
_symmetry_cell_setting trigonal
_symmetry_Int_Tables_number 161
_symmetry_space_group_name_Hall 'R 3 -2"c'
_symmetry_space_group_name_H-M 'R 3 c :H'
_cell_angle_alpha 90.0000
_cell_angle_beta 90.0000
_cell_angle_gamma 120.0000
_cell_formula_units_Z 18
_cell_length_a 33.8468(3)
_cell_length_b 33.8468(3)
_cell_length_c 24.3950(4)
_cell_measurement_reflns_used 34909
_cell_measurement_temperature 123.1
_cell_measurement_theta_max 40.2
_cell_measurement_theta_min 3.1
_cell_volume 24202.9(5)
_computing_cell_refinement PROCESS
_computing_data_collection PROCESS
_computing_data_reduction CrystalStructure
_computing_publication_material 'CrystalStructure 3.8'
_computing_structure_refinement CRYSTALS
_computing_structure_solution SHELXS97
_diffrn_detector_area_resol_mean 10.00
_diffrn_measured_fraction_theta_full 0.999
_diffrn_measured_fraction_theta_max 0.961
_diffrn_measurement_device_type 'Rigaku RAXIS-UNKNOWN'
_diffrn_measurement_method \w
_diffrn_radiation_type 'Mo K\a'
_diffrn_radiation_wavelength 0.71070
_diffrn_reflns_av_R_equivalents 0.043
_diffrn_reflns_limit_h_max 61
_diffrn_reflns_limit_h_min -61
_diffrn_reflns_limit_k_max 50
_diffrn_reflns_limit_k_min -61
_diffrn_reflns_limit_l_max 41
_diffrn_reflns_limit_l_min -38
_diffrn_reflns_number 97247
_diffrn_reflns_theta_full 30.00
_diffrn_reflns_theta_max 30.00
_exptl_absorpt_coefficient_mu 1.515
_exptl_absorpt_correction_T_max 0.695
_exptl_absorpt_correction_T_min 0.529
_exptl_absorpt_correction_type multi-scan
_exptl_absorpt_process_details
;
    Higashi, T. (1995). Program for Absorption Correction.
    Rigaku Corporation, Tokyo, Japan.
;
_exptl_crystal_colour darkred
_exptl_crystal_density_diffrn 1.320
_exptl_crystal_density_method 'not measured'
_exptl_crystal_description block
_exptl_crystal_F_000 10044.00
_exptl_crystal_size_max 0.42
_exptl_crystal_size_mid 0.28
_exptl_crystal_size_min 0.24
_refine_diff_density_max 0.61
_refine_diff_density_min -1.15
_refine_ls_abs_structure_details 'Flack, H. D. (1983), Acta Cryst. A39, 876-881.  7252 Friedel Pairs'
_refine_ls_abs_structure_Flack -0.002(6)
_refine_ls_extinction_method none
_refine_ls_goodness_of_fit_ref 1.072
_refine_ls_hydrogen_treatment refall
_refine_ls_number_parameters 638
_refine_ls_number_reflns 12447
_refine_ls_R_factor_gt 0.0335
_refine_ls_shift/su_max 0.0000
_refine_ls_structure_factor_coef F
_refine_ls_weighting_details
;
    Chebychev polynomial with 3 parameters (Carruthers & Watkin, 1979)
    6.0524    -1.2068    3.5268
;
_refine_ls_weighting_scheme calc
_refine_ls_wR_factor_ref 0.0363
_reflns_number_gt 12447
_reflns_number_total 15092
_reflns_threshold_expression F^2^>2.0\s(F^2^)
_cod_data_source_file ic701369h-file005.cif
_cod_data_source_block '__Adeeb4'
_cod_original_sg_symbol_H-M 'R 3 c:H'
_cod_original_formula_sum 'C51 H69 Cl3 N6 Zn3 '
_cod_database_code 4339125

loop_
_symmetry_equiv_pos_site_id
_symmetry_equiv_pos_as_xyz
1 +X,+Y,+Z
2 -Y,+X-Y,+Z
3 -X+Y,-X,+Z
4 -X+Y,+Y,1/2+Z
5 +X,+X-Y,1/2+Z
6 -Y,-X,1/2+Z
7 2/3+X,1/3+Y,1/3+Z
8 2/3-Y,1/3+X-Y,1/3+Z
9 2/3-X+Y,1/3-X,1/3+Z
10 2/3-X+Y,1/3+Y,5/6+Z
11 2/3+X,1/3+X-Y,5/6+Z
12 2/3-Y,1/3-X,5/6+Z
13 1/3+X,2/3+Y,2/3+Z
14 1/3-Y,2/3+X-Y,2/3+Z
15 1/3-X+Y,2/3-X,2/3+Z
16 1/3-X+Y,2/3+Y,1/6+Z
17 1/3+X,2/3+X-Y,1/6+Z
18 1/3-Y,2/3-X,1/6+Z

loop_
_atom_site_label
_atom_site_type_symbol
_atom_site_fract_x
_atom_site_fract_y
_atom_site_fract_z
_atom_site_U_iso_or_equiv
_atom_site_adp_type
_atom_site_occupancy
_atom_site_symmetry_multiplicity
_atom_site_calc_flag
_atom_site_refinement_flags
Zn(1) Zn 0.412430(10) 0.105290(10) 0.01471(2) 0.03196(7) Uani 1.00 1 d .
Zn(2) Zn 0.329730(10) 0.130090(10) 0.07002(2) 0.02929(7) Uani 1.00 1 d .
Zn(3) Zn 0.245850(10) 0.164940(10) 0.11144(2) 0.02936(6) Uani 1.00 1 d .
Cl(1) Cl 0.36321(2) 0.12892(2) -0.01355(3) 0.03209(14) Uani 1.00 1 d .
Cl(2) Cl 0.30184(2) 0.17711(2) 0.04635(3) 0.03503(15) Uani 1.00 1 d .
Cl(3) Cl 0.25335(3) 0.23576(2) 0.10222(3) 0.04169(18) Uani 1.00 1 d .
N(1) N 0.46858(8) 0.14711(7) 0.05197(10) 0.0321(5) Uani 1.00 1 d .
N(2) N 0.38580(8) 0.05454(7) 0.06630(9) 0.0296(5) Uani 1.00 1 d .
N(3) N 0.37518(8) 0.15128(7) 0.12821(9) 0.0306(5) Uani 1.00 1 d .
N(4) N 0.28456(8) 0.07092(8) 0.10008(10) 0.0320(5) Uani 1.00 1 d .
N(5) N 0.25242(8) 0.14047(8) 0.18165(10) 0.0316(5) Uani 1.00 1 d .
N(6) N 0.18517(8) 0.11567(8) 0.09006(10) 0.0333(5) Uani 1.00 1 d .
C(1) C 0.34880(9) 0.01330(9) 0.06359(11) 0.0320(6) Uani 1.00 1 d .
C(2) C 0.34682(9) -0.01368(9) 0.10909(11) 0.0326(6) Uani 1.00 1 d .
C(3) C 0.38441(9) 0.01330(9) 0.14126(11) 0.0326(6) Uani 1.00 1 d .
C(4) C 0.40965(9) 0.05633(8) 0.11367(10) 0.0284(5) Uani 1.00 1 d .
C(5) C 0.45178(9) 0.09304(9) 0.12846(12) 0.0321(6) Uani 1.00 1 d .
C(6) C 0.47936(9) 0.13407(9) 0.10155(11) 0.0316(6) Uani 1.00 1 d .
C(7) C 0.52319(9) 0.16907(9) 0.11817(13) 0.0363(6) Uani 1.00 1 d .
C(8) C 0.53842(10) 0.20259(10) 0.07797(14) 0.0395(7) Uani 1.00 1 d .
C(9) C 0.50381(10) 0.18786(10) 0.03834(14) 0.0387(7) Uani 1.00 1 d .
C(10) C 0.31522(10) -0.00017(10) 0.01765(12) 0.0390(7) Uani 1.00 1 d .
C(11) C 0.31169(11) -0.06336(10) 0.11657(14) 0.0445(7) Uani 1.00 1 d .
C(12) C 0.32239(18) -0.09371(12) 0.08215(18) 0.0658(12) Uani 1.00 1 d .
C(13) C 0.39749(12) 0.00092(12) 0.19418(14) 0.0504(8) Uani 1.00 1 d .
C(14) C 0.54756(11) 0.16859(12) 0.16901(16) 0.0494(8) Uani 1.00 1 d .
C(15) C 0.58341(11) 0.24614(11) 0.07474(18) 0.0517(9) Uani 1.00 1 d .
C(16) C 0.58511(13) 0.28515(12) 0.1070(2) 0.0646(11) Uani 1.00 1 d .
C(17) C 0.50388(12) 0.21112(11) -0.01417(16) 0.0483(8) Uani 1.00 1 d .
C(18) C 0.24291(10) 0.03878(10) 0.08369(12) 0.0364(6) Uani 1.00 1 d .
C(19) C 0.22435(11) 0.00078(10) 0.12026(14) 0.0424(7) Uani 1.00 1 d .
C(20) C 0.25697(11) 0.01045(10) 0.15990(13) 0.0396(7) Uani 1.00 1 d .
C(21) C 0.29429(10) 0.05455(10) 0.14787(12) 0.0349(6) Uani 1.00 1 d .
C(22) C 0.33320(10) 0.07887(10) 0.17937(12) 0.0356(6) Uani 1.00 1 d .
C(23) C 0.37033(9) 0.12297(9) 0.17282(11) 0.0319(6) Uani 1.00 1 d .
C(24) C 0.40838(10) 0.14639(11) 0.20837(12) 0.0375(7) Uani 1.00 1 d .
C(25) C 0.43619(11) 0.18896(11) 0.18581(13) 0.0417(7) Uani 1.00 1 d .
C(26) C 0.41455(10) 0.19052(10) 0.13650(12) 0.0349(6) Uani 1.00 1 d .
C(27) C 0.22155(11) 0.04477(11) 0.03324(14) 0.0425(7) Uani 1.00 1 d .
C(28) C 0.17786(12) -0.04088(11) 0.11587(17) 0.0531(9) Uani 1.00 1 d .
C(29) C 0.17711(14) -0.08193(12) 0.09015(18) 0.0597(10) Uani 1.00 1 d .
C(30) C 0.25487(13) -0.01925(12) 0.20713(15) 0.0519(9) Uani 1.00 1 d .
C(31) C 0.41751(14) 0.12697(15) 0.25883(14) 0.0531(10) Uani 1.00 1 d .
C(32) C 0.48001(13) 0.22634(14) 0.20785(18) 0.0571(10) Uani 1.00 1 d .
C(33) C 0.4751(2) 0.2593(2) 0.2422(4) 0.181(4) Uani 1.00 1 d .
C(34) C 0.43096(12) 0.22906(11) 0.09654(15) 0.0479(8) Uani 1.00 1 d .
C(35) C 0.15938(10) 0.11025(11) 0.04609(12) 0.0394(7) Uani 1.00 1 d .
C(36) C 0.11708(10) 0.06899(11) 0.04947(13) 0.0417(7) Uani 1.00 1 d .
C(37) C 0.11782(10) 0.04846(9) 0.09768(12) 0.0366(6) Uani 1.00 1 d .
C(38) C 0.16082(9) 0.07794(9) 0.12327(11) 0.0308(6) Uani 1.00 1 d .
C(39) C 0.17740(10) 0.07033(10) 0.17239(12) 0.0360(6) Uani 1.00 1 d .
C(40) C 0.21809(10) 0.09728(9) 0.19909(11) 0.0327(6) Uani 1.00 1 d .
C(41) C 0.23338(11) 0.08633(11) 0.24862(12) 0.0389(7) Uani 1.00 1 d .
C(42) C 0.27558(11) 0.12231(11) 0.26043(12) 0.0394(7) Uani 1.00 1 d .
C(43) C 0.28641(10) 0.15536(10) 0.21811(11) 0.0345(6) Uani 1.00 1 d .
C(44) C 0.17600(13) 0.14486(14) 0.00067(16) 0.0610(10) Uani 1.00 1 d .
C(45) C 0.08073(13) 0.05092(14) 0.00615(16) 0.0582(10) Uani 1.00 1 d .
C(46) C 0.08674(17) 0.0223(2) -0.03653(19) 0.0978(17) Uani 1.00 1 d .
C(47) C 0.08082(12) 0.00355(11) 0.11908(15) 0.0511(8) Uani 1.00 1 d .
C(48) C 0.20628(15) 0.04227(13) 0.27957(15) 0.0546(10) Uani 1.00 1 d .
C(49) C 0.30605(13) 0.12670(14) 0.30774(14) 0.0503(9) Uani 1.00 1 d .
C(50) C 0.29152(15) 0.13712(16) 0.36263(15) 0.0599(11) Uani 1.00 1 d .
C(51) C 0.32846(10) 0.20044(11) 0.21238(13) 0.0393(7) Uani 1.00 1 d .
H(1) H 0.4636 0.0895 0.1623 0.040 Uiso 1.00 1 c R
H(2) H 0.3199 0.0264 -0.0012 0.046 Uiso 1.00 1 c R
H(3) H 0.2851 -0.0159 0.0320 0.046 Uiso 1.00 1 c R
H(4) H 0.3194 -0.0195 -0.0071 0.047 Uiso 1.00 1 c R
H(5) H 0.3111 -0.0713 0.1540 0.048 Uiso 1.00 1 c R
H(6) H 0.2826 -0.0678 0.1064 0.048 Uiso 1.00 1 c R
H(7) H 0.3112 -0.1224 0.0998 0.077 Uiso 1.00 1 c R
H(8) H 0.3081 -0.0981 0.0474 0.077 Uiso 1.00 1 c R
H(9) H 0.3545 -0.0799 0.0774 0.077 Uiso 1.00 1 c R
H(10) H 0.3730 -0.0086 0.2195 0.054 Uiso 1.00 1 c R
H(11) H 0.4239 0.0267 0.2085 0.054 Uiso 1.00 1 c R
H(12) H 0.4037 -0.0232 0.1885 0.054 Uiso 1.00 1 c R
H(13) H 0.5268 0.1582 0.1989 0.058 Uiso 1.00 1 c R
H(14) H 0.5595 0.1487 0.1640 0.058 Uiso 1.00 1 c R
H(15) H 0.5718 0.1985 0.1765 0.058 Uiso 1.00 1 c R
H(16) H 0.6063 0.2405 0.0890 0.059 Uiso 1.00 1 c R
H(17) H 0.5898 0.2549 0.0374 0.059 Uiso 1.00 1 c R
H(18) H 0.5651 0.2736 0.1375 0.073 Uiso 1.00 1 c R
H(19) H 0.6153 0.3048 0.1195 0.073 Uiso 1.00 1 c R
H(20) H 0.5759 0.3017 0.0838 0.073 Uiso 1.00 1 c R
H(21) H 0.5059 0.2396 -0.0062 0.058 Uiso 1.00 1 c R
H(22) H 0.4765 0.1923 -0.0338 0.058 Uiso 1.00 1 c R
H(23) H 0.5293 0.2161 -0.0357 0.058 Uiso 1.00 1 c R
H(24) H 0.3350 0.0630 0.2105 0.046 Uiso 1.00 1 c R
H(25) H 0.2192 0.0235 0.0062 0.051 Uiso 1.00 1 c R
H(26) H 0.2398 0.0749 0.0197 0.050 Uiso 1.00 1 c R
H(27) H 0.1920 0.0396 0.0418 0.050 Uiso 1.00 1 c R
H(28) H 0.1654 -0.0490 0.1517 0.060 Uiso 1.00 1 c R
H(29) H 0.1592 -0.0334 0.0942 0.060 Uiso 1.00 1 c R
H(30) H 0.1525 -0.1091 0.1049 0.064 Uiso 1.00 1 c R
H(31) H 0.1735 -0.0815 0.0516 0.064 Uiso 1.00 1 c R
H(32) H 0.2051 -0.0809 0.0979 0.064 Uiso 1.00 1 c R
H(33) H 0.2367 -0.0504 0.1971 0.060 Uiso 1.00 1 c R
H(34) H 0.2848 -0.0129 0.2159 0.060 Uiso 1.00 1 c R
H(35) H 0.2417 -0.0131 0.2381 0.060 Uiso 1.00 1 c R
H(36) H 0.4298 0.1497 0.2866 0.068 Uiso 1.00 1 c R
H(37) H 0.4386 0.1171 0.2507 0.068 Uiso 1.00 1 c R
H(38) H 0.3897 0.1018 0.2713 0.068 Uiso 1.00 1 c R
H(39) H 0.4943 0.2132 0.2286 0.069 Uiso 1.00 1 c R
H(40) H 0.4989 0.2427 0.1777 0.069 Uiso 1.00 1 c R
H(41) H 0.4587 0.2451 0.2747 0.220 Uiso 1.00 1 c R
H(42) H 0.5045 0.2838 0.2515 0.220 Uiso 1.00 1 c R
H(43) H 0.4590 0.2707 0.2218 0.220 Uiso 1.00 1 c R
H(44) H 0.4140 0.2186 0.0635 0.055 Uiso 1.00 1 c R
H(45) H 0.4271 0.2527 0.1118 0.055 Uiso 1.00 1 c R
H(46) H 0.4624 0.2404 0.0890 0.056 Uiso 1.00 1 c R
H(47) H 0.1575 0.0423 0.1901 0.044 Uiso 1.00 1 c R
H(48) H 0.1953 0.1399 -0.0231 0.067 Uiso 1.00 1 c R
H(49) H 0.1925 0.1747 0.0158 0.066 Uiso 1.00 1 c R
H(50) H 0.1506 0.1418 -0.0194 0.067 Uiso 1.00 1 c R
H(51) H 0.0520 0.0327 0.0234 0.063 Uiso 1.00 1 c R
H(52) H 0.0810 0.0761 -0.0115 0.063 Uiso 1.00 1 c R
H(53) H 0.0846 -0.0037 -0.0190 0.100 Uiso 1.00 1 c R
H(54) H 0.1160 0.0396 -0.0529 0.100 Uiso 1.00 1 c R
H(55) H 0.0639 0.0129 -0.0640 0.100 Uiso 1.00 1 c R
H(56) H 0.0939 -0.0105 0.1404 0.055 Uiso 1.00 1 c R
H(57) H 0.0645 -0.0157 0.0892 0.055 Uiso 1.00 1 c R
H(58) H 0.0605 0.0084 0.1412 0.055 Uiso 1.00 1 c R
H(59) H 0.1873 0.0454 0.3057 0.069 Uiso 1.00 1 c R
H(60) H 0.1880 0.0186 0.2546 0.068 Uiso 1.00 1 c R
H(61) H 0.2266 0.0349 0.2978 0.069 Uiso 1.00 1 c R
H(62) H 0.3060 0.0987 0.3113 0.067 Uiso 1.00 1 c R
H(63) H 0.3361 0.1505 0.2998 0.067 Uiso 1.00 1 c R
H(64) H 0.2897 0.1641 0.3592 0.077 Uiso 1.00 1 c R
H(65) H 0.2625 0.1124 0.3728 0.077 Uiso 1.00 1 c R
H(66) H 0.3133 0.1414 0.3900 0.077 Uiso 1.00 1 c R
H(67) H 0.3542 0.1963 0.2112 0.049 Uiso 1.00 1 c R
H(68) H 0.3270 0.2146 0.1794 0.049 Uiso 1.00 1 c R
H(69) H 0.3311 0.2192 0.2427 0.049 Uiso 1.00 1 c R

loop_
_atom_site_aniso_label
_atom_site_aniso_U_11
_atom_site_aniso_U_22
_atom_site_aniso_U_33
_atom_site_aniso_U_12
_atom_site_aniso_U_13
_atom_site_aniso_U_23
Zn(1) 0.03255(15) 0.03128(15) 0.03532(16) 0.01840(13) 0.00018(12) 0.00195(12)
Zn(2) 0.03331(15) 0.02800(14) 0.03009(14) 0.01797(12) 0.00180(11) 0.00146(11)
Zn(3) 0.03094(14) 0.02698(13) 0.03312(14) 0.01669(12) 0.00195(11) 0.00235(11)
Cl(1) 0.0379(3) 0.0412(3) 0.0288(2) 0.0286(2) 0.0026(2) 0.0028(2)
Cl(2) 0.0397(3) 0.0353(3) 0.0399(3) 0.0261(2) 0.0099(2) 0.0084(2)
Cl(3) 0.0641(4) 0.0338(3) 0.0393(3) 0.0336(3) 0.0162(3) 0.0075(2)
N(1) 0.0289(10) 0.0229(9) 0.0417(12) 0.0110(8) 0.0009(8) -0.0013(8)
N(2) 0.0334(10) 0.0260(9) 0.0303(10) 0.0156(8) 0.0013(8) 0.0015(7)
N(3) 0.0358(11) 0.0279(9) 0.0325(10) 0.0193(9) 0.0030(8) 0.0002(8)
N(4) 0.0353(11) 0.0295(10) 0.0342(11) 0.0186(9) 0.0062(8) -0.0002(8)
N(5) 0.0351(11) 0.0328(10) 0.0322(10) 0.0208(9) -0.0012(8) -0.0033(8)
N(6) 0.0328(10) 0.0295(10) 0.0383(12) 0.0162(9) -0.0014(9) 0.0034(8)
C(1) 0.0322(12) 0.0304(11) 0.0327(12) 0.0152(10) 0.0033(9) -0.0001(9)
C(2) 0.0335(12) 0.0289(11) 0.0339(13) 0.0145(10) 0.0056(10) 0.0024(9)
C(3) 0.0362(12) 0.0294(12) 0.0302(12) 0.0150(10) 0.0051(10) 0.0034(9)
C(4) 0.0297(11) 0.0266(11) 0.0297(11) 0.0147(9) 0.0033(9) -0.0006(9)
C(5) 0.0347(12) 0.0332(12) 0.0320(12) 0.0197(10) 0.0018(9) -0.0028(10)
C(6) 0.0310(12) 0.0263(11) 0.0381(13) 0.0149(9) 0.0012(9) -0.0053(9)
C(7) 0.0305(12) 0.0288(11) 0.0493(16) 0.0146(10) -0.0009(11) -0.0070(10)
C(8) 0.0303(12) 0.0284(12) 0.0616(19) 0.0159(10) 0.0039(12) -0.0031(12)
C(9) 0.0350(13) 0.0286(12) 0.0536(17) 0.0167(10) 0.0062(12) 0.0005(11)
C(10) 0.0415(14) 0.0321(13) 0.0408(15) 0.0164(11) -0.0052(11) 0.0007(11)
C(11) 0.0404(15) 0.0346(14) 0.0446(16) 0.0084(12) -0.0037(12) 0.0094(12)
C(12) 0.093(3) 0.0327(16) 0.066(2) 0.0270(19) -0.011(2) -0.0034(15)
C(13) 0.0487(18) 0.0461(17) 0.0387(16) 0.0105(14) -0.0022(13) 0.0130(13)
C(14) 0.0384(15) 0.0402(16) 0.066(2) 0.0172(13) -0.0107(14) -0.0072(14)
C(15) 0.0324(14) 0.0336(14) 0.081(2) 0.0103(12) -0.0002(14) 0.0013(15)
C(16) 0.0481(19) 0.0293(14) 0.105(3) 0.0105(14) -0.001(2) -0.0058(17)
C(17) 0.0447(16) 0.0308(13) 0.068(2) 0.0182(12) 0.0138(15) 0.0104(13)
C(18) 0.0377(13) 0.0322(12) 0.0408(15) 0.0185(11) 0.0040(11) -0.0063(10)
C(19) 0.0427(15) 0.0291(12) 0.0537(17) 0.0167(11) 0.0136(13) 0.0013(12)
C(20) 0.0432(15) 0.0313(13) 0.0449(16) 0.0190(11) 0.0124(12) 0.0073(11)
C(21) 0.0411(14) 0.0336(12) 0.0350(13) 0.0224(11) 0.0098(10) 0.0060(10)
C(22) 0.0427(14) 0.0389(13) 0.0336(13) 0.0265(12) 0.0070(10) 0.0039(10)
C(23) 0.0372(12) 0.0367(12) 0.0297(12) 0.0245(11) 0.0045(9) 0.0026(9)
C(24) 0.0409(14) 0.0501(15) 0.0335(13) 0.0317(13) -0.0020(11) -0.0056(11)
C(25) 0.0404(14) 0.0498(16) 0.0426(16) 0.0284(13) -0.0075(12) -0.0115(13)
C(26) 0.0338(12) 0.0336(12) 0.0400(14) 0.0187(10) -0.0004(10) -0.0054(10)
C(27) 0.0430(15) 0.0345(13) 0.0483(17) 0.0180(12) -0.0032(12) -0.0102(12)
C(28) 0.0440(17) 0.0369(15) 0.069(2) 0.0133(13) 0.0102(16) 0.0062(15)
C(29) 0.054(2) 0.0326(15) 0.072(2) 0.0062(14) 0.0092(18) 0.0014(15)
C(30) 0.056(2) 0.0405(16) 0.0533(19) 0.0202(15) 0.0179(15) 0.0177(14)
C(31) 0.057(2) 0.072(2) 0.0410(16) 0.0404(19) -0.0091(14) 0.0016(15)
C(32) 0.0476(18) 0.057(2) 0.069(2) 0.0275(16) -0.0153(16) -0.0172(18)
C(33) 0.100(4) 0.156(6) 0.295(12) 0.070(5) -0.088(6) -0.182(8)
C(34) 0.0434(16) 0.0325(14) 0.063(2) 0.0149(12) -0.0041(14) 0.0035(13)
C(35) 0.0386(14) 0.0412(14) 0.0377(14) 0.0193(12) -0.0007(11) 0.0054(11)
C(36) 0.0363(14) 0.0437(15) 0.0424(15) 0.0179(12) -0.0028(11) 0.0008(12)
C(37) 0.0345(13) 0.0307(12) 0.0411(14) 0.0137(10) 0.0021(11) -0.0027(10)
C(38) 0.0338(12) 0.0261(11) 0.0333(12) 0.0156(10) 0.0016(9) 0.0012(9)
C(39) 0.0455(15) 0.0309(12) 0.0343(13) 0.0212(11) 0.0042(11) 0.0032(10)
C(40) 0.0384(13) 0.0323(12) 0.0315(12) 0.0207(10) 0.0019(10) 0.0039(9)
C(41) 0.0485(16) 0.0423(14) 0.0357(13) 0.0302(13) 0.0013(11) 0.0039(11)
C(42) 0.0478(16) 0.0495(16) 0.0342(13) 0.0342(13) -0.0004(11) -0.0016(11)
C(43) 0.0383(13) 0.0439(14) 0.0317(12) 0.0283(12) -0.0014(10) -0.0044(10)
C(44) 0.0487(19) 0.061(2) 0.056(2) 0.0149(16) -0.0119(15) 0.0229(17)
C(45) 0.0411(17) 0.058(2) 0.058(2) 0.0118(15) -0.0122(15) 0.0032(16)
C(46) 0.060(2) 0.139(5) 0.050(2) 0.017(3) -0.0086(19) -0.035(2)
C(47) 0.0448(17) 0.0394(16) 0.0527(19) 0.0087(13) -0.0010(14) 0.0009(13)
C(48) 0.077(2) 0.0491(18) 0.0449(18) 0.0369(18) 0.0038(16) 0.0167(14)
C(49) 0.0554(19) 0.073(2) 0.0401(16) 0.0448(18) -0.0060(14) 0.0002(15)
C(50) 0.071(2) 0.074(2) 0.0472(18) 0.046(2) -0.0200(17) -0.0147(17)
C(51) 0.0380(14) 0.0436(15) 0.0402(15) 0.0234(12) -0.0023(11) -0.0085(11)

loop_
_atom_type_symbol
_atom_type_description
_atom_type_scat_dispersion_real
_atom_type_scat_dispersion_imag
_atom_type_scat_source
C C 0.003 0.002
;
International Tables for Crystallography
(1992, Vol. C, Tables 4.2.6.8 and 6.1.1.4)
;
H H 0.000 0.000
;
International Tables for Crystallography
(1992, Vol. C, Table 6.1.1.4)
;
N N 0.006 0.003
;
International Tables for Crystallography
(1992, Vol. C, Tables 4.2.6.8 and 6.1.1.4)
;
Zn Zn 0.284 1.430
;
International Tables for Crystallography
(1992, Vol. C, Tables 4.2.6.8 and 6.1.1.4)
;
Cl Cl 0.148 0.159
;
International Tables for Crystallography
(1992, Vol. C, Tables 4.2.6.8 and 6.1.1.4)
;

loop_
_geom_angle_atom_site_label_1
_geom_angle_atom_site_label_2
_geom_angle_atom_site_label_3
_geom_angle
_geom_angle_publ_flag
_geom_angle_site_symmetry_1
_geom_angle_site_symmetry_3
Cl(1) Zn(1) Cl(3) 104.84(3) yes . 12_554
Cl(1) Zn(1) N(1) 120.43(9) yes . .
Cl(1) Zn(1) N(2) 113.98(8) yes . .
Cl(3) Zn(1) N(1) 108.25(8) yes 12_554 .
Cl(3) Zn(1) N(2) 107.65(7) yes 12_554 .
N(1) Zn(1) N(2) 101.15(9) yes . .
Cl(1) Zn(2) Cl(2) 99.38(3) yes . .
Cl(1) Zn(2) N(3) 109.93(7) yes . .
Cl(1) Zn(2) N(4) 116.50(8) yes . .
Cl(2) Zn(2) N(3) 116.83(8) yes . .
Cl(2) Zn(2) N(4) 115.01(9) yes . .
N(3) Zn(2) N(4) 99.96(9) yes . .
Cl(2) Zn(3) Cl(3) 95.32(3) yes . .
Cl(2) Zn(3) N(5) 114.38(9) yes . .
Cl(2) Zn(3) N(6) 112.33(8) yes . .
Cl(3) Zn(3) N(5) 123.39(8) yes . .
Cl(3) Zn(3) N(6) 112.61(9) yes . .
N(5) Zn(3) N(6) 99.48(9) yes . .
Zn(1) Cl(1) Zn(2) 100.77(3) yes . .
Zn(2) Cl(2) Zn(3) 106.52(3) yes . .
Zn(1) Cl(3) Zn(3) 109.71(3) yes 18_555 .
Zn(1) N(1) C(6) 119.42(14) yes . .
Zn(1) N(1) C(9) 132.8(2) yes . .
C(6) N(1) C(9) 107.6(2) yes . .
Zn(1) N(2) C(1) 132.06(19) yes . .
Zn(1) N(2) C(4) 119.64(14) yes . .
C(1) N(2) C(4) 107.9(2) yes . .
Zn(2) N(3) C(23) 120.81(14) yes . .
Zn(2) N(3) C(26) 133.1(2) yes . .
C(23) N(3) C(26) 106.1(2) yes . .
Zn(2) N(4) C(18) 133.3(2) yes . .
Zn(2) N(4) C(21) 119.99(16) yes . .
C(18) N(4) C(21) 106.7(2) yes . .
Zn(3) N(5) C(40) 119.64(18) yes . .
Zn(3) N(5) C(43) 132.75(17) yes . .
C(40) N(5) C(43) 107.4(2) yes . .
Zn(3) N(6) C(35) 131.65(19) yes . .
Zn(3) N(6) C(38) 121.09(19) yes . .
C(35) N(6) C(38) 107.3(2) yes . .
N(2) C(1) C(2) 110.7(2) yes . .
N(2) C(1) C(10) 122.0(2) yes . .
C(2) C(1) C(10) 127.3(2) yes . .
C(1) C(2) C(3) 106.7(2) yes . .
C(1) C(2) C(11) 124.7(2) yes . .
C(3) C(2) C(11) 128.4(2) yes . .
C(2) C(3) C(4) 106.8(2) yes . .
C(2) C(3) C(13) 127.7(2) yes . .
C(4) C(3) C(13) 125.6(2) yes . .
N(2) C(4) C(3) 107.87(19) yes . .
N(2) C(4) C(5) 124.5(2) yes . .
C(3) C(4) C(5) 127.5(2) yes . .
C(4) C(5) C(6) 130.2(2) yes . .
N(1) C(6) C(5) 125.0(2) yes . .
N(1) C(6) C(7) 108.2(2) yes . .
C(5) C(6) C(7) 126.8(2) yes . .
C(6) C(7) C(8) 106.6(2) yes . .
C(6) C(7) C(14) 125.5(2) yes . .
C(8) C(7) C(14) 127.8(2) yes . .
C(7) C(8) C(9) 107.0(2) yes . .
C(7) C(8) C(15) 128.2(3) yes . .
C(9) C(8) C(15) 124.7(3) yes . .
N(1) C(9) C(8) 110.5(2) yes . .
N(1) C(9) C(17) 121.3(2) yes . .
C(8) C(9) C(17) 128.2(2) yes . .
C(2) C(11) C(12) 111.7(2) yes . .
C(8) C(15) C(16) 114.0(3) yes . .
N(4) C(18) C(19) 110.8(2) yes . .
N(4) C(18) C(27) 121.4(2) yes . .
C(19) C(18) C(27) 127.8(2) yes . .
C(18) C(19) C(20) 106.6(2) yes . .
C(18) C(19) C(28) 125.7(3) yes . .
C(20) C(19) C(28) 127.7(3) yes . .
C(19) C(20) C(21) 106.9(2) yes . .
C(19) C(20) C(30) 127.8(2) yes . .
C(21) C(20) C(30) 125.3(2) yes . .
N(4) C(21) C(20) 109.0(2) yes . .
N(4) C(21) C(22) 124.7(2) yes . .
C(20) C(21) C(22) 126.2(3) yes . .
C(21) C(22) C(23) 130.6(3) yes . .
N(3) C(23) C(22) 123.6(2) yes . .
N(3) C(23) C(24) 109.2(2) yes . .
C(22) C(23) C(24) 127.3(2) yes . .
C(23) C(24) C(25) 107.1(2) yes . .
C(23) C(24) C(31) 125.8(2) yes . .
C(25) C(24) C(31) 127.0(2) yes . .
C(24) C(25) C(26) 106.3(2) yes . .
C(24) C(25) C(32) 127.8(3) yes . .
C(26) C(25) C(32) 125.9(3) yes . .
N(3) C(26) C(25) 111.4(2) yes . .
N(3) C(26) C(34) 121.0(2) yes . .
C(25) C(26) C(34) 127.6(2) yes . .
C(19) C(28) C(29) 114.8(3) yes . .
C(25) C(32) C(33) 114.1(4) yes . .
N(6) C(35) C(36) 110.9(2) yes . .
N(6) C(35) C(44) 121.4(2) yes . .
C(36) C(35) C(44) 127.7(2) yes . .
C(35) C(36) C(37) 106.5(2) yes . .
C(35) C(36) C(45) 125.4(3) yes . .
C(37) C(36) C(45) 128.0(2) yes . .
C(36) C(37) C(38) 106.9(2) yes . .
C(36) C(37) C(47) 126.5(2) yes . .
C(38) C(37) C(47) 126.7(2) yes . .
N(6) C(38) C(37) 108.5(2) yes . .
N(6) C(38) C(39) 124.2(2) yes . .
C(37) C(38) C(39) 127.3(2) yes . .
C(38) C(39) C(40) 130.0(2) yes . .
N(5) C(40) C(39) 125.4(2) yes . .
N(5) C(40) C(41) 107.9(2) yes . .
C(39) C(40) C(41) 126.7(2) yes . .
C(40) C(41) C(42) 107.4(2) yes . .
C(40) C(41) C(48) 124.0(2) yes . .
C(42) C(41) C(48) 128.7(3) yes . .
C(41) C(42) C(43) 106.9(2) yes . .
C(41) C(42) C(49) 127.5(3) yes . .
C(43) C(42) C(49) 125.6(2) yes . .
N(5) C(43) C(42) 110.5(2) yes . .
N(5) C(43) C(51) 121.8(2) yes . .
C(42) C(43) C(51) 127.7(2) yes . .
C(36) C(45) C(46) 113.8(4) yes . .
C(42) C(49) C(50) 114.3(4) yes . .
C(4) C(5) H(1) 114.9 no . .
C(6) C(5) H(1) 114.9 no . .
C(1) C(10) H(2) 109.4 no . .
C(1) C(10) H(3) 109.4 no . .
C(1) C(10) H(4) 109.6 no . .
H(2) C(10) H(3) 109.5 no . .
H(2) C(10) H(4) 109.5 no . .
H(3) C(10) H(4) 109.5 no . .
C(2) C(11) H(5) 108.9(2) no . .
C(2) C(11) H(6) 108.8(3) no . .
C(12) C(11) H(5) 108.8(4) no . .
C(12) C(11) H(6) 109.2(3) no . .
H(5) C(11) H(6) 109.5(4) no . .
C(11) C(12) H(7) 109.5 no . .
C(11) C(12) H(8) 109.2 no . .
C(11) C(12) H(9) 109.7 no . .
H(7) C(12) H(8) 109.5 no . .
H(7) C(12) H(9) 109.5 no . .
H(8) C(12) H(9) 109.5 no . .
C(3) C(13) H(10) 109.1 no . .
C(3) C(13) H(11) 109.5 no . .
C(3) C(13) H(12) 109.8 no . .
H(10) C(13) H(11) 109.5 no . .
H(10) C(13) H(12) 109.5 no . .
H(11) C(13) H(12) 109.5 no . .
C(7) C(14) H(13) 109.3 no . .
C(7) C(14) H(14) 109.4 no . .
C(7) C(14) H(15) 109.7 no . .
H(13) C(14) H(14) 109.5 no . .
H(13) C(14) H(15) 109.5 no . .
H(14) C(14) H(15) 109.5 no . .
C(8) C(15) H(16) 108.2 no . .
C(8) C(15) H(17) 108.5 no . .
C(16) C(15) H(16) 107.8 no . .
C(16) C(15) H(17) 108.8 no . .
H(16) C(15) H(17) 109.5 no . .
C(15) C(16) H(18) 109.9 no . .
C(15) C(16) H(19) 109.6 no . .
C(15) C(16) H(20) 108.9 no . .
H(18) C(16) H(19) 109.5 no . .
H(18) C(16) H(20) 109.5 no . .
H(19) C(16) H(20) 109.5 no . .
C(9) C(17) H(21) 109.7 no . .
C(9) C(17) H(22) 109.5 no . .
C(9) C(17) H(23) 109.2 no . .
H(21) C(17) H(22) 109.5 no . .
H(21) C(17) H(23) 109.5 no . .
H(22) C(17) H(23) 109.5 no . .
C(21) C(22) H(24) 114.7 no . .
C(23) C(22) H(24) 114.7 no . .
C(18) C(27) H(25) 109.4 no . .
C(18) C(27) H(26) 109.6 no . .
C(18) C(27) H(27) 109.4 no . .
H(25) C(27) H(26) 109.5 no . .
H(25) C(27) H(27) 109.5 no . .
H(26) C(27) H(27) 109.5 no . .
C(19) C(28) H(28) 108.1 no . .
C(19) C(28) H(29) 108.3 no . .
C(29) C(28) H(28) 108.3 no . .
C(29) C(28) H(29) 107.8 no . .
H(28) C(28) H(29) 109.5 no . .
C(28) C(29) H(30) 109.7 no . .
C(28) C(29) H(31) 109.8 no . .
C(28) C(29) H(32) 109.0 no . .
H(30) C(29) H(31) 109.5 no . .
H(30) C(29) H(32) 109.5 no . .
H(31) C(29) H(32) 109.5 no . .
C(20) C(30) H(33) 109.4 no . .
C(20) C(30) H(34) 109.5 no . .
C(20) C(30) H(35) 109.5 no . .
H(33) C(30) H(34) 109.5 no . .
H(33) C(30) H(35) 109.5 no . .
H(34) C(30) H(35) 109.5 no . .
C(24) C(31) H(36) 109.5 no . .
C(24) C(31) H(37) 109.8 no . .
C(24) C(31) H(38) 109.1 no . .
H(36) C(31) H(37) 109.5 no . .
H(36) C(31) H(38) 109.5 no . .
H(37) C(31) H(38) 109.5 no . .
C(25) C(32) H(39) 108.6 no . .
C(25) C(32) H(40) 108.0 no . .
C(33) C(32) H(39) 109.1 no . .
C(33) C(32) H(40) 107.4 no . .
H(39) C(32) H(40) 109.5 no . .
C(32) C(33) H(41) 110.6 no . .
C(32) C(33) H(42) 109.5 no . .
C(32) C(33) H(43) 108.3 no . .
H(41) C(33) H(42) 109.5 no . .
H(41) C(33) H(43) 109.5 no . .
H(42) C(33) H(43) 109.5 no . .
C(26) C(34) H(44) 109.7 no . .
C(26) C(34) H(45) 109.4 no . .
C(26) C(34) H(46) 109.3 no . .
H(44) C(34) H(45) 109.5 no . .
H(44) C(34) H(46) 109.5 no . .
H(45) C(34) H(46) 109.5 no . .
C(38) C(39) H(47) 115.0 no . .
C(40) C(39) H(47) 115.0 no . .
C(35) C(44) H(48) 109.5 no . .
C(35) C(44) H(49) 109.6 no . .
C(35) C(44) H(50) 109.3 no . .
H(48) C(44) H(49) 109.5 no . .
H(48) C(44) H(50) 109.5 no . .
H(49) C(44) H(50) 109.5 no . .
C(36) C(45) H(51) 108.4 no . .
C(36) C(45) H(52) 108.4 no . .
C(46) C(45) H(51) 108.2 no . .
C(46) C(45) H(52) 108.6 no . .
H(51) C(45) H(52) 109.5 no . .
C(45) C(46) H(53) 108.3 no . .
C(45) C(46) H(54) 109.4 no . .
C(45) C(46) H(55) 110.7 no . .
H(53) C(46) H(54) 109.5 no . .
H(53) C(46) H(55) 109.5 no . .
H(54) C(46) H(55) 109.5 no . .
C(37) C(47) H(56) 109.7 no . .
C(37) C(47) H(57) 109.4 no . .
C(37) C(47) H(58) 109.3 no . .
H(56) C(47) H(57) 109.5 no . .
H(56) C(47) H(58) 109.5 no . .
H(57) C(47) H(58) 109.5 no . .
C(41) C(48) H(59) 109.7 no . .
C(41) C(48) H(60) 109.3 no . .
C(41) C(48) H(61) 109.4 no . .
H(59) C(48) H(60) 109.5 no . .
H(59) C(48) H(61) 109.5 no . .
H(60) C(48) H(61) 109.5 no . .
C(42) C(49) H(62) 108.2 no . .
C(42) C(49) H(63) 108.4 no . .
C(50) C(49) H(62) 108.1 no . .
C(50) C(49) H(63) 108.4 no . .
H(62) C(49) H(63) 109.5 no . .
C(49) C(50) H(64) 109.2 no . .
C(49) C(50) H(65) 109.6 no . .
C(49) C(50) H(66) 109.6 no . .
H(64) C(50) H(65) 109.5 no . .
H(64) C(50) H(66) 109.5 no . .
H(65) C(50) H(66) 109.5 no . .
C(43) C(51) H(67) 109.3 no . .
C(43) C(51) H(68) 109.5 no . .
C(43) C(51) H(69) 109.6 no . .
H(67) C(51) H(68) 109.5 no . .
H(67) C(51) H(69) 109.5 no . .
H(68) C(51) H(69) 109.5 no . .

loop_
_geom_bond_atom_site_label_1
_geom_bond_atom_site_label_2
_geom_bond_distance
_geom_bond_publ_flag
_geom_bond_site_symmetry_2
Zn(1) Cl(1) 2.2853(9) yes .
Zn(1) Cl(3) 2.3215(9) yes 12_554
Zn(1) N(1) 1.937(2) yes .
Zn(1) N(2) 1.949(2) yes .
Zn(2) Cl(1) 2.3424(8) yes .
Zn(2) Cl(2) 2.2934(9) yes .
Zn(2) N(3) 1.947(2) yes .
Zn(2) N(4) 1.956(2) yes .
Zn(3) Cl(2) 2.3456(8) yes .
Zn(3) Cl(3) 2.2918(8) yes .
Zn(3) N(5) 1.963(2) yes .
Zn(3) N(6) 1.961(2) yes .
N(1) C(6) 1.397(3) yes .
N(1) C(9) 1.338(3) yes .
N(2) C(1) 1.332(2) yes .
N(2) C(4) 1.393(3) yes .
N(3) C(23) 1.404(3) yes .
N(3) C(26) 1.346(3) yes .
N(4) C(18) 1.341(3) yes .
N(4) C(21) 1.399(4) yes .
N(5) C(40) 1.403(3) yes .
N(5) C(43) 1.337(3) yes .
N(6) C(35) 1.336(4) yes .
N(6) C(38) 1.383(3) yes .
C(1) C(2) 1.417(4) yes .
C(1) C(10) 1.496(4) yes .
C(2) C(3) 1.381(3) yes .
C(2) C(11) 1.508(3) yes .
C(3) C(4) 1.435(3) yes .
C(3) C(13) 1.491(4) yes .
C(4) C(5) 1.391(3) yes .
C(5) C(6) 1.391(3) yes .
C(6) C(7) 1.418(3) yes .
C(7) C(8) 1.389(4) yes .
C(7) C(14) 1.494(5) yes .
C(8) C(9) 1.404(4) yes .
C(8) C(15) 1.501(3) yes .
C(9) C(17) 1.503(5) yes .
C(11) C(12) 1.504(6) yes .
C(15) C(16) 1.513(6) yes .
C(18) C(19) 1.427(4) yes .
C(18) C(27) 1.492(5) yes .
C(19) C(20) 1.378(4) yes .
C(19) C(28) 1.502(3) yes .
C(20) C(21) 1.423(3) yes .
C(20) C(30) 1.507(5) yes .
C(21) C(22) 1.385(3) yes .
C(22) C(23) 1.399(3) yes .
C(23) C(24) 1.421(3) yes .
C(24) C(25) 1.382(4) yes .
C(24) C(31) 1.499(5) yes .
C(25) C(26) 1.423(4) yes .
C(25) C(32) 1.488(4) yes .
C(26) C(34) 1.495(4) yes .
C(28) C(29) 1.513(6) yes .
C(32) C(33) 1.470(11) yes .
C(35) C(36) 1.417(3) yes .
C(35) C(44) 1.502(5) yes .
C(36) C(37) 1.373(4) yes .
C(36) C(45) 1.501(4) yes .
C(37) C(38) 1.432(3) yes .
C(37) C(47) 1.499(3) yes .
C(38) C(39) 1.401(4) yes .
C(39) C(40) 1.377(3) yes .
C(40) C(41) 1.434(4) yes .
C(41) C(42) 1.366(3) yes .
C(41) C(48) 1.506(4) yes .
C(42) C(43) 1.429(4) yes .
C(42) C(49) 1.505(5) yes .
C(43) C(51) 1.484(3) yes .
C(45) C(46) 1.503(8) yes .
C(49) C(50) 1.527(5) yes .
C(5) H(1) 0.950 no .
C(10) H(2) 0.950 no .
C(10) H(3) 0.950 no .
C(10) H(4) 0.950 no .
C(11) H(5) 0.950(4) no .
C(11) H(6) 0.950(5) no .
C(12) H(7) 0.950 no .
C(12) H(8) 0.950 no .
C(12) H(9) 0.950 no .
C(13) H(10) 0.950 no .
C(13) H(11) 0.950 no .
C(13) H(12) 0.950 no .
C(14) H(13) 0.950 no .
C(14) H(14) 0.950 no .
C(14) H(15) 0.950 no .
C(15) H(16) 0.950 no .
C(15) H(17) 0.950 no .
C(16) H(18) 0.950 no .
C(16) H(19) 0.950 no .
C(16) H(20) 0.950 no .
C(17) H(21) 0.950 no .
C(17) H(22) 0.950 no .
C(17) H(23) 0.950 no .
C(22) H(24) 0.950 no .
C(27) H(25) 0.950 no .
C(27) H(26) 0.950 no .
C(27) H(27) 0.950 no .
C(28) H(28) 0.950 no .
C(28) H(29) 0.950 no .
C(29) H(30) 0.950 no .
C(29) H(31) 0.950 no .
C(29) H(32) 0.950 no .
C(30) H(33) 0.950 no .
C(30) H(34) 0.950 no .
C(30) H(35) 0.950 no .
C(31) H(36) 0.950 no .
C(31) H(37) 0.950 no .
C(31) H(38) 0.950 no .
C(32) H(39) 0.950 no .
C(32) H(40) 0.950 no .
C(33) H(41) 0.950 no .
C(33) H(42) 0.950 no .
C(33) H(43) 0.950 no .
C(34) H(44) 0.950 no .
C(34) H(45) 0.950 no .
C(34) H(46) 0.950 no .
C(39) H(47) 0.950 no .
C(44) H(48) 0.950 no .
C(44) H(49) 0.950 no .
C(44) H(50) 0.950 no .
C(45) H(51) 0.950 no .
C(45) H(52) 0.950 no .
C(46) H(53) 0.950 no .
C(46) H(54) 0.950 no .
C(46) H(55) 0.950 no .
C(47) H(56) 0.950 no .
C(47) H(57) 0.950 no .
C(47) H(58) 0.950 no .
C(48) H(59) 0.950 no .
C(48) H(60) 0.950 no .
C(48) H(61) 0.950 no .
C(49) H(62) 0.950 no .
C(49) H(63) 0.950 no .
C(50) H(64) 0.950 no .
C(50) H(65) 0.950 no .
C(50) H(66) 0.950 no .
C(51) H(67) 0.950 no .
C(51) H(68) 0.950 no .
C(51) H(69) 0.950 no .

loop_
_geom_contact_atom_site_label_1
_geom_contact_atom_site_label_2
_geom_contact_distance
_geom_contact_site_symmetry_2
Cl(3) C(13) 3.587(4) 10_554
C(12) C(44) 3.589(6) 16_545
C(13) Cl(3) 3.587(3) 16_545
C(44) C(12) 3.589(5) 10_554
Cl(1) H(10) 3.462 14_544
Cl(1) H(11) 3.417 14_544
Cl(1) H(12) 3.388 14_544
Cl(1) H(30) 3.037 10_554
Cl(2) H(5) 3.522(4) 10_554
Cl(2) H(33) 3.236 10_554
Cl(3) H(5) 2.967(3) 10_554
Cl(3) H(10) 2.906 10_554
Cl(3) H(12) 3.399 10_554
C(10) H(10) 3.510 14_544
C(10) H(38) 3.132 14_544
C(12) H(48) 3.290 16_545
C(12) H(49) 3.218 16_545
C(12) H(61) 3.196 14_544
C(12) H(65) 3.414 14_544
C(13) H(2) 3.541 9_555
C(14) H(54) 3.132 9_555
C(15) H(19) 3.465 2_655
C(15) H(20) 3.519 2_655
C(16) H(16) 3.218 3_665
C(16) H(19) 3.393 2_655
C(16) H(19) 3.466 3_665
C(17) H(56) 3.289 10_554
C(27) H(36) 3.492 14_544
C(27) H(37) 3.369 14_544
C(28) H(21) 3.428 16_545
C(28) H(44) 3.531 16_545
C(29) H(36) 3.453 14_544
C(29) H(66) 3.084 14_544
C(30) H(45) 3.337 16_545
C(31) H(3) 3.502 9_555
C(31) H(25) 2.850 9_555
C(31) H(31) 3.310 9_555
C(33) H(50) 3.004 8_555
C(34) H(28) 3.172 10_554
C(34) H(33) 3.482 10_554
C(34) H(35) 3.509 10_554
C(44) H(7) 2.670 10_554
C(44) H(42) 3.200 15_554
C(45) H(51) 3.457 2_555
C(45) H(51) 3.463 3_555
C(45) H(53) 3.473 2_555
C(45) H(57) 3.480 2_555
C(46) H(15) 3.262 14_544
C(46) H(51) 3.512 3_555
C(46) H(52) 3.374 3_555
C(47) H(17) 3.468 16_545
C(47) H(20) 3.370 16_545
C(47) H(21) 3.248 16_545
C(47) H(23) 3.552 16_545
C(48) H(8) 3.292 9_555
C(49) H(8) 3.472 9_555
C(50) H(8) 3.416 9_555
C(50) H(32) 3.593 9_555
H(2) C(13) 3.541 14_544
H(2) H(10) 2.848 14_544
H(2) H(11) 3.389 14_544
H(2) H(38) 3.128 14_544
H(3) C(31) 3.502 14_544
H(3) H(36) 3.569 14_544
H(3) H(38) 2.783 14_544
H(3) H(62) 3.490 14_544
H(4) H(10) 3.299 14_544
H(4) H(24) 3.222 14_544
H(4) H(34) 2.978 14_544
H(4) H(35) 3.359 14_544
H(4) H(38) 2.965 14_544
H(4) H(62) 3.320 14_544
H(5) Cl(2) 3.522(2) 16_545
H(5) Cl(3) 2.967(3) 16_545
H(5) H(49) 3.112 16_545
H(6) H(66) 3.348 14_544
H(7) C(44) 2.670 16_545
H(7) H(48) 2.342 16_545
H(7) H(49) 2.402 16_545
H(7) H(50) 2.843 16_545
H(7) H(61) 3.351 14_544
H(7) H(65) 3.075 14_544
H(8) C(48) 3.292 14_544
H(8) C(49) 3.472 14_544
H(8) C(50) 3.416 14_544
H(8) H(59) 3.412 14_544
H(8) H(61) 2.426 14_544
H(8) H(62) 2.757 14_544
H(8) H(65) 2.923 14_544
H(8) H(66) 3.419 14_544
H(9) H(49) 3.449 16_545
H(9) H(61) 3.405 14_544
H(10) Cl(1) 3.462 9_555
H(10) Cl(3) 2.906 16_545
H(10) C(10) 3.510 9_555
H(10) H(2) 2.848 9_555
H(10) H(4) 3.299 9_555
H(11) Cl(1) 3.417 9_555
H(11) H(2) 3.389 9_555
H(12) Cl(1) 3.388 9_555
H(12) Cl(3) 3.399 16_545
H(13) H(54) 2.877 9_555
H(14) H(54) 3.483 9_555
H(15) C(46) 3.262 9_555
H(15) H(54) 2.611 9_555
H(15) H(55) 3.088 9_555
H(16) C(16) 3.218 2_655
H(16) H(19) 2.845 2_655
H(16) H(20) 2.733 2_655
H(17) C(47) 3.468 10_554
H(17) H(20) 3.578 2_655
H(17) H(56) 3.271 10_554
H(17) H(57) 3.551 10_554
H(17) H(58) 3.038 10_554
H(19) C(15) 3.465 3_665
H(19) C(16) 3.466 2_655
H(19) C(16) 3.393 3_665
H(19) H(16) 2.845 3_665
H(19) H(19) 2.611 2_655
H(19) H(19) 2.611 3_665
H(19) H(20) 3.552 2_655
H(20) C(15) 3.519 3_665
H(20) C(47) 3.370 10_554
H(20) H(16) 2.733 3_665
H(20) H(17) 3.578 3_665
H(20) H(19) 3.552 3_665
H(20) H(47) 3.345 10_554
H(20) H(56) 2.874 10_554
H(20) H(58) 2.980 10_554
H(21) C(28) 3.428 10_554
H(21) C(47) 3.248 10_554
H(21) H(28) 2.897 10_554
H(21) H(29) 3.187 10_554
H(21) H(30) 3.464 10_554
H(21) H(56) 2.539 10_554
H(21) H(57) 3.199 10_554
H(22) H(30) 3.178 10_554
H(23) C(47) 3.552 10_554
H(23) H(56) 3.212 10_554
H(23) H(57) 3.153 10_554
H(24) H(4) 3.222 9_555
H(25) C(31) 2.850 14_544
H(25) H(36) 2.595 14_544
H(25) H(37) 2.453 14_544
H(25) H(38) 3.060 14_544
H(28) C(34) 3.172 16_545
H(28) H(21) 2.897 16_545
H(28) H(44) 2.720 16_545
H(28) H(45) 3.244 16_545
H(28) H(46) 3.044 16_545
H(29) H(21) 3.187 16_545
H(30) Cl(1) 3.037 16_545
H(30) H(21) 3.464 16_545
H(30) H(22) 3.178 16_545
H(30) H(44) 3.086 16_545
H(30) H(66) 2.943 14_544
H(31) C(31) 3.310 14_544
H(31) H(36) 2.540 14_544
H(31) H(38) 3.262 14_544
H(31) H(62) 3.593 14_544
H(31) H(63) 3.188 14_544
H(31) H(66) 3.070 14_544
H(32) C(50) 3.593 14_544
H(32) H(66) 2.726 14_544
H(33) Cl(2) 3.236 16_545
H(33) C(34) 3.482 16_545
H(33) H(44) 3.046 16_545
H(33) H(45) 3.037 16_545
H(34) H(4) 2.978 9_555
H(35) C(34) 3.509 16_545
H(35) H(4) 3.359 9_555
H(35) H(44) 3.481 16_545
H(35) H(45) 2.764 16_545
H(36) C(27) 3.492 9_555
H(36) C(29) 3.453 9_555
H(36) H(3) 3.569 9_555
H(36) H(25) 2.595 9_555
H(36) H(31) 2.540 9_555
H(37) C(27) 3.369 9_555
H(37) H(25) 2.453 9_555
H(38) C(10) 3.132 9_555
H(38) H(2) 3.128 9_555
H(38) H(3) 2.783 9_555
H(38) H(4) 2.965 9_555
H(38) H(25) 3.060 9_555
H(38) H(31) 3.262 9_555
H(39) H(53) 3.239 9_555
H(39) H(54) 3.423 9_555
H(41) H(50) 3.057 8_555
H(42) C(44) 3.200 8_555
H(42) H(48) 3.544 8_555
H(42) H(49) 3.464 8_555
H(42) H(50) 2.307 8_555
H(42) H(52) 3.076 8_555
H(43) H(50) 3.236 8_555
H(44) C(28) 3.531 10_554
H(44) H(28) 2.720 10_554
H(44) H(30) 3.086 10_554
H(44) H(33) 3.046 10_554
H(44) H(35) 3.481 10_554
H(45) C(30) 3.337 10_554
H(45) H(28) 3.244 10_554
H(45) H(33) 3.037 10_554
H(45) H(35) 2.764 10_554
H(45) H(60) 3.047 10_554
H(45) H(61) 3.435 10_554
H(46) H(28) 3.044 10_554
H(46) H(60) 3.344 10_554
H(47) H(20) 3.345 16_545
H(48) C(12) 3.290 10_554
H(48) H(7) 2.342 10_554
H(48) H(42) 3.544 15_554
H(48) H(65) 3.311 5_554
H(49) C(12) 3.218 10_554
H(49) H(5) 3.112 10_554
H(49) H(7) 2.402 10_554
H(49) H(9) 3.449 10_554
H(49) H(42) 3.464 15_554
H(50) C(33) 3.004 15_554
H(50) H(7) 2.843 10_554
H(50) H(41) 3.057 15_554
H(50) H(42) 2.307 15_554
H(50) H(43) 3.236 15_554
H(51) C(45) 3.463 2_555
H(51) C(45) 3.457 3_555
H(51) C(46) 3.512 2_555
H(51) H(51) 2.671 2_555
H(51) H(51) 2.671 3_555
H(51) H(52) 3.440 3_555
H(51) H(53) 3.220 2_555
H(51) H(55) 3.335 2_555
H(51) H(57) 2.941 2_555
H(52) C(46) 3.374 2_555
H(52) H(42) 3.076 15_554
H(52) H(51) 3.440 2_555
H(52) H(53) 2.851 2_555
H(52) H(55) 3.125 2_555
H(52) H(57) 3.354 2_555
H(53) C(45) 3.473 3_555
H(53) H(39) 3.239 14_544
H(53) H(51) 3.220 3_555
H(53) H(52) 2.851 3_555
H(54) C(14) 3.132 14_544
H(54) H(13) 2.877 14_544
H(54) H(14) 3.483 14_544
H(54) H(15) 2.611 14_544
H(54) H(39) 3.423 14_544
H(55) H(15) 3.089 14_544
H(55) H(51) 3.335 3_555
H(55) H(52) 3.125 3_555
H(55) H(55) 3.428 2_555
H(55) H(55) 3.428 3_555
H(56) C(17) 3.289 16_545
H(56) H(17) 3.271 16_545
H(56) H(20) 2.874 16_545
H(56) H(21) 2.539 16_545
H(56) H(23) 3.212 16_545
H(57) C(45) 3.480 3_555
H(57) H(17) 3.551 16_545
H(57) H(21) 3.199 16_545
H(57) H(23) 3.153 16_545
H(57) H(51) 2.941 3_555
H(57) H(52) 3.354 3_555
H(58) H(17) 3.038 16_545
H(58) H(20) 2.980 16_545
H(58) H(58) 3.330 2_555
H(58) H(58) 3.330 3_555
H(59) H(8) 3.412 9_555
H(60) H(45) 3.047 16_545
H(60) H(46) 3.344 16_545
H(61) C(12) 3.196 9_555
H(61) H(7) 3.351 9_555
H(61) H(8) 2.426 9_555
H(61) H(9) 3.405 9_555
H(61) H(45) 3.435 16_545
H(62) H(3) 3.490 9_555
H(62) H(4) 3.320 9_555
H(62) H(8) 2.757 9_555
H(62) H(31) 3.593 9_555
H(63) H(31) 3.188 9_555
H(65) C(12) 3.414 9_555
H(65) H(7) 3.075 9_555
H(65) H(8) 2.923 9_555
H(65) H(48) 3.311 5_555
H(66) C(29) 3.084 9_555
H(66) H(6) 3.348 9_555
H(66) H(8) 3.419 9_555
H(66) H(30) 2.943 9_555
H(66) H(31) 3.070 9_555
H(66) H(32) 2.726 9_555

loop_
_geom_torsion_atom_site_label_1
_geom_torsion_atom_site_label_2
_geom_torsion_atom_site_label_3
_geom_torsion_atom_site_label_4
_geom_torsion
_geom_torsion_site_symmetry_1
_geom_torsion_site_symmetry_3
_geom_torsion_site_symmetry_4
Cl(1) Zn(1) Cl(3) Zn(3) 152.82(2) . 12_554 12_554
Cl(3) Zn(1) Cl(1) Zn(2) 162.21(2) 12_554 . .
Cl(1) Zn(1) N(1) C(6) 129.1(2) . . .
Cl(1) Zn(1) N(1) C(9) -56.4(3) . . .
N(1) Zn(1) Cl(1) Zn(2) -75.70(8) . . .
Cl(1) Zn(1) N(2) C(1) 55.1(3) . . .
Cl(1) Zn(1) N(2) C(4) -133.0(2) . . .
N(2) Zn(1) Cl(1) Zn(2) 44.75(7) . . .
Cl(3) Zn(1) N(1) C(6) -110.4(2) 12_554 . .
Cl(3) Zn(1) N(1) C(9) 64.0(3) 12_554 . .
N(1) Zn(1) Cl(3) Zn(3) 23.11(8) . 12_554 12_554
Cl(3) Zn(1) N(2) C(1) -60.8(3) 12_554 . .
Cl(3) Zn(1) N(2) C(4) 111.2(2) 12_554 . .
N(2) Zn(1) Cl(3) Zn(3) -85.47(8) . 12_554 12_554
N(1) Zn(1) N(2) C(1) -174.2(3) . . .
N(1) Zn(1) N(2) C(4) -2.3(2) . . .
N(2) Zn(1) N(1) C(6) 2.6(2) . . .
N(2) Zn(1) N(1) C(9) 177.0(3) . . .
Cl(1) Zn(2) Cl(2) Zn(3) 161.13(2) . . .
Cl(2) Zn(2) Cl(1) Zn(1) 160.45(2) . . .
Cl(1) Zn(2) N(3) C(23) -118.1(2) . . .
Cl(1) Zn(2) N(3) C(26) 60.9(3) . . .
N(3) Zn(2) Cl(1) Zn(1) 37.32(8) . . .
Cl(1) Zn(2) N(4) C(18) -66.7(3) . . .
Cl(1) Zn(2) N(4) C(21) 111.5(2) . . .
N(4) Zn(2) Cl(1) Zn(1) -75.41(10) . . .
Cl(2) Zn(2) N(3) C(23) 129.7(2) . . .
Cl(2) Zn(2) N(3) C(26) -51.3(3) . . .
N(3) Zn(2) Cl(2) Zn(3) -80.78(7) . . .
Cl(2) Zn(2) N(4) C(18) 49.0(3) . . .
Cl(2) Zn(2) N(4) C(21) -132.8(2) . . .
N(4) Zn(2) Cl(2) Zn(3) 35.96(8) . . .
N(3) Zn(2) N(4) C(18) 175.0(3) . . .
N(3) Zn(2) N(4) C(21) -6.8(2) . . .
N(4) Zn(2) N(3) C(23) 4.9(2) . . .
N(4) Zn(2) N(3) C(26) -176.1(3) . . .
Cl(2) Zn(3) Cl(3) Zn(1) -156.42(3) . . 18_555
Cl(3) Zn(3) Cl(2) Zn(2) 153.65(2) . . .
Cl(2) Zn(3) N(5) C(40) -117.0(2) . . .
Cl(2) Zn(3) N(5) C(43) 57.1(3) . . .
N(5) Zn(3) Cl(2) Zn(2) 23.19(7) . . .
Cl(2) Zn(3) N(6) C(35) -58.9(3) . . .
Cl(2) Zn(3) N(6) C(38) 121.9(2) . . .
N(6) Zn(3) Cl(2) Zn(2) -89.24(10) . . .
Cl(3) Zn(3) N(5) C(40) 128.1(2) . . .
Cl(3) Zn(3) N(5) C(43) -57.8(3) . . .
N(5) Zn(3) Cl(3) Zn(1) -32.52(10) . . 18_555
Cl(3) Zn(3) N(6) C(35) 47.3(3) . . .
Cl(3) Zn(3) N(6) C(38) -131.9(2) . . .
N(6) Zn(3) Cl(3) Zn(1) 86.70(8) . . 18_555
N(5) Zn(3) N(6) C(35) 179.7(3) . . .
N(5) Zn(3) N(6) C(38) 0.5(2) . . .
N(6) Zn(3) N(5) C(40) 2.9(2) . . .
N(6) Zn(3) N(5) C(43) 177.0(3) . . .
Zn(1) N(1) C(6) C(5) -2.4(4) . . .
Zn(1) N(1) C(6) C(7) 176.0(2) . . .
Zn(1) N(1) C(9) C(8) -174.8(2) . . .
Zn(1) N(1) C(9) C(17) 3.1(5) . . .
C(6) N(1) C(9) C(8) 0.2(4) . . .
C(6) N(1) C(9) C(17) 178.0(3) . . .
C(9) N(1) C(6) C(5) -178.2(3) . . .
C(9) N(1) C(6) C(7) 0.3(3) . . .
Zn(1) N(2) C(1) C(2) 172.7(2) . . .
Zn(1) N(2) C(1) C(10) -7.7(5) . . .
Zn(1) N(2) C(4) C(3) -174.8(2) . . .
Zn(1) N(2) C(4) C(5) 1.8(4) . . .
C(1) N(2) C(4) C(3) -1.1(3) . . .
C(1) N(2) C(4) C(5) 175.5(3) . . .
C(4) N(2) C(1) C(2) 0.0(3) . . .
C(4) N(2) C(1) C(10) 179.7(3) . . .
Zn(2) N(3) C(23) C(22) -1.1(4) . . .
Zn(2) N(3) C(23) C(24) 178.9(2) . . .
Zn(2) N(3) C(26) C(25) -179.0(2) . . .
Zn(2) N(3) C(26) C(34) 0.7(5) . . .
C(23) N(3) C(26) C(25) 0.1(3) . . .
C(23) N(3) C(26) C(34) 179.8(3) . . .
C(26) N(3) C(23) C(22) 179.6(3) . . .
C(26) N(3) C(23) C(24) -0.3(3) . . .
Zn(2) N(4) C(18) C(19) 178.5(2) . . .
Zn(2) N(4) C(18) C(27) -1.3(5) . . .
Zn(2) N(4) C(21) C(20) -177.8(2) . . .
Zn(2) N(4) C(21) C(22) 5.2(5) . . .
C(18) N(4) C(21) C(20) 0.8(4) . . .
C(18) N(4) C(21) C(22) -176.2(3) . . .
C(21) N(4) C(18) C(19) 0.2(4) . . .
C(21) N(4) C(18) C(27) -179.6(3) . . .
Zn(3) N(5) C(40) C(39) -4.1(5) . . .
Zn(3) N(5) C(40) C(41) 175.0(2) . . .
Zn(3) N(5) C(43) C(42) -174.3(2) . . .
Zn(3) N(5) C(43) C(51) 5.7(5) . . .
C(40) N(5) C(43) C(42) 0.3(4) . . .
C(40) N(5) C(43) C(51) -179.7(3) . . .
C(43) N(5) C(40) C(39) -179.6(3) . . .
C(43) N(5) C(40) C(41) -0.5(4) . . .
Zn(3) N(6) C(35) C(36) -178.6(2) . . .
Zn(3) N(6) C(35) C(44) 2.0(6) . . .
Zn(3) N(6) C(38) C(37) 178.9(2) . . .
Zn(3) N(6) C(38) C(39) -3.2(4) . . .
C(35) N(6) C(38) C(37) -0.4(4) . . .
C(35) N(6) C(38) C(39) 177.4(3) . . .
C(38) N(6) C(35) C(36) 0.7(4) . . .
C(38) N(6) C(35) C(44) -178.7(3) . . .
N(2) C(1) C(2) C(3) 1.1(4) . . .
N(2) C(1) C(2) C(11) -174.6(3) . . .
C(10) C(1) C(2) C(3) -178.5(3) . . .
C(10) C(1) C(2) C(11) 5.8(5) . . .
C(1) C(2) C(3) C(4) -1.6(3) . . .
C(1) C(2) C(3) C(13) 179.1(3) . . .
C(1) C(2) C(11) C(12) 78.1(4) . . .
C(3) C(2) C(11) C(12) -96.5(4) . . .
C(11) C(2) C(3) C(4) 173.8(3) . . .
C(11) C(2) C(3) C(13) -5.5(6) . . .
C(2) C(3) C(4) N(2) 1.7(3) . . .
C(2) C(3) C(4) C(5) -174.7(3) . . .
C(13) C(3) C(4) N(2) -179.0(3) . . .
C(13) C(3) C(4) C(5) 4.6(5) . . .
N(2) C(4) C(5) C(6) -1.1(6) . . .
C(3) C(4) C(5) C(6) 174.8(3) . . .
C(4) C(5) C(6) N(1) 1.5(6) . . .
C(4) C(5) C(6) C(7) -176.7(3) . . .
N(1) C(6) C(7) C(8) -0.6(4) . . .
N(1) C(6) C(7) C(14) -179.8(3) . . .
C(5) C(6) C(7) C(8) 177.8(3) . . .
C(5) C(6) C(7) C(14) -1.4(6) . . .
C(6) C(7) C(8) C(9) 0.7(4) . . .
C(6) C(7) C(8) C(15) -177.7(3) . . .
C(14) C(7) C(8) C(9) 179.9(3) . . .
C(14) C(7) C(8) C(15) 1.5(6) . . .
C(7) C(8) C(9) N(1) -0.5(4) . . .
C(7) C(8) C(9) C(17) -178.2(3) . . .
C(7) C(8) C(15) C(16) -84.5(5) . . .
C(9) C(8) C(15) C(16) 97.4(4) . . .
C(15) C(8) C(9) N(1) 177.9(3) . . .
C(15) C(8) C(9) C(17) 0.3(6) . . .
N(4) C(18) C(19) C(20) -1.1(4) . . .
N(4) C(18) C(19) C(28) 178.0(3) . . .
C(27) C(18) C(19) C(20) 178.6(3) . . .
C(27) C(18) C(19) C(28) -2.3(6) . . .
C(18) C(19) C(20) C(21) 1.6(4) . . .
C(18) C(19) C(20) C(30) -178.0(3) . . .
C(18) C(19) C(28) C(29) 99.4(4) . . .
C(20) C(19) C(28) C(29) -81.6(5) . . .
C(28) C(19) C(20) C(21) -177.5(3) . . .
C(28) C(19) C(20) C(30) 3.0(7) . . .
C(19) C(20) C(21) N(4) -1.5(4) . . .
C(19) C(20) C(21) C(22) 175.4(3) . . .
C(30) C(20) C(21) N(4) 178.0(3) . . .
C(30) C(20) C(21) C(22) -5.0(6) . . .
N(4) C(21) C(22) C(23) 0.4(6) . . .
C(20) C(21) C(22) C(23) -176.1(3) . . .
C(21) C(22) C(23) N(3) -2.8(6) . . .
C(21) C(22) C(23) C(24) 177.2(4) . . .
N(3) C(23) C(24) C(25) 0.5(4) . . .
N(3) C(23) C(24) C(31) -176.1(3) . . .
C(22) C(23) C(24) C(25) -179.5(3) . . .
C(22) C(23) C(24) C(31) 3.9(6) . . .
C(23) C(24) C(25) C(26) -0.4(4) . . .
C(23) C(24) C(25) C(32) 179.4(4) . . .
C(31) C(24) C(25) C(26) 176.1(4) . . .
C(31) C(24) C(25) C(32) -4.1(7) . . .
C(24) C(25) C(26) N(3) 0.2(4) . . .
C(24) C(25) C(26) C(34) -179.5(3) . . .
C(24) C(25) C(32) C(33) -93.0(6) . . .
C(26) C(25) C(32) C(33) 86.8(6) . . .
C(32) C(25) C(26) N(3) -179.6(4) . . .
C(32) C(25) C(26) C(34) 0.7(7) . . .
N(6) C(35) C(36) C(37) -0.6(4) . . .
N(6) C(35) C(36) C(45) -177.0(4) . . .
C(44) C(35) C(36) C(37) 178.7(4) . . .
C(44) C(35) C(36) C(45) 2.4(7) . . .
C(35) C(36) C(37) C(38) 0.4(4) . . .
C(35) C(36) C(37) C(47) -179.1(3) . . .
C(35) C(36) C(45) C(46) 87.3(5) . . .
C(37) C(36) C(45) C(46) -88.2(5) . . .
C(45) C(36) C(37) C(38) 176.5(4) . . .
C(45) C(36) C(37) C(47) -2.9(7) . . .
C(36) C(37) C(38) N(6) 0.0(3) . . .
C(36) C(37) C(38) C(39) -177.7(3) . . .
C(47) C(37) C(38) N(6) 179.5(3) . . .
C(47) C(37) C(38) C(39) 1.8(6) . . .
N(6) C(38) C(39) C(40) 3.0(6) . . .
C(37) C(38) C(39) C(40) -179.6(3) . . .
C(38) C(39) C(40) N(5) 1.3(6) . . .
C(38) C(39) C(40) C(41) -177.6(3) . . .
N(5) C(40) C(41) C(42) 0.4(4) . . .
N(5) C(40) C(41) C(48) -179.0(3) . . .
C(39) C(40) C(41) C(42) 179.5(3) . . .
C(39) C(40) C(41) C(48) 0.1(5) . . .
C(40) C(41) C(42) C(43) -0.2(4) . . .
C(40) C(41) C(42) C(49) -178.8(4) . . .
C(48) C(41) C(42) C(43) 179.1(4) . . .
C(48) C(41) C(42) C(49) 0.6(7) . . .
C(41) C(42) C(43) N(5) -0.1(3) . . .
C(41) C(42) C(43) C(51) 180.0(2) . . .
C(41) C(42) C(49) C(50) -76.1(5) . . .
C(43) C(42) C(49) C(50) 105.6(4) . . .
C(49) C(42) C(43) N(5) 178.5(3) . . .
C(49) C(42) C(43) C(51) -1.5(6) . . .
